data_4330764
loop_
_publ_author_name
'Paul J. Saines'
'Mark Steinmann'
'Jin-Chong Tan'
'Hamish H.-M. Yeung'
'Wei Li'
'Phillip T. Barton'
'Anthony K. Cheetham'

_publ_contact_author_address
;Department of Materials Science and Metallurgy
The University of Cambridge
Cambridge
Cambs, UK
;
_publ_contact_author_email akc30@cam.ac.uk
_publ_contact_author_fax 441223334567
_publ_contact_author_name 'Cheetham, Anthony K.'
_publ_contact_author_phone 441223767061
_publ_section_title
;
 Isomer-Directed Structural Diversity and Its Effect on the Nanosheet
 Exfoliation and Magnetic Properties of 2,3-Dimethylsuccinate Hybrid
 Frameworks
;
_journal_name_full 'Inorganic Chemistry'
_journal_page_first 11198
_journal_page_last 11209
_journal_paper_doi 10.1021/ic302011x
_journal_volume 51
_journal_year 2012
_chemical_compound_source 'synthesis as described'
_chemical_formula_moiety 'C6 H8 Mn1 O4'
_chemical_formula_sum 'C6 H8 Mn O4'
_chemical_formula_weight 199.06
_chemical_name_systematic
;
 ?
;
_space_group_IT_number 15
_symmetry_cell_setting monoclinic
_symmetry_Int_Tables_number 15
_symmetry_space_group_name_Hall '-C 2yc'
_symmetry_space_group_name_H-M 'C 1 2/c 1'
_atom_sites_solution_hydrogens geom
_atom_sites_solution_primary heavy
_atom_sites_solution_secondary difmap
_audit_creation_date 2012-01-16T17:07:26-00:00
_audit_creation_method 'WinGX routine CIF_UPDATE'
_cell_angle_alpha 90
_cell_angle_beta 108.007(10)
_cell_angle_gamma 90
_cell_formula_units_Z 4
_cell_length_a 13.4747(14)
_cell_length_b 11.7071(13)
_cell_length_c 4.8928(4)
_cell_measurement_reflns_used 560
_cell_measurement_temperature 120(2)
_cell_measurement_theta_max 28.9375
_cell_measurement_theta_min 3.4735
_cell_measurement_wavelength 0.71073
_cell_volume 734.03(13)
_computing_cell_refinement 'CrysAlisPro V1.171.35.11 (Agilent Technologies)'
_computing_data_collection 'CrysAlisPro V1.171.35.11 (Agilent Technologies)'
_computing_data_reduction 'CrysAlisPro V1.171.35.11 (Agilent Technologies)'
_computing_molecular_graphics 'Diamond (Brandenburg 1997)'
_computing_publication_material 'WinGX publication routines (Farrugia, 1999)'
_computing_structure_refinement 'SHELXL-97 (Sheldrick, 2008)'
_computing_structure_solution 'DIRDIF-2008 (Beurskens, 2008)'
_diffrn_ambient_temperature 120(2)
_diffrn_detector_area_resol_mean 16.1183
_diffrn_measured_fraction_theta_full 0.9962
_diffrn_measured_fraction_theta_max 0.864
_diffrn_measurement_device_type 'Xcalibur, Eos, Gemini ultra'
_diffrn_radiation_monochromator graphite
_diffrn_radiation_probe x-ray
_diffrn_radiation_source 'Enhance (Mo) x-ray Source'
_diffrn_radiation_type MoK\a
_diffrn_radiation_wavelength 0.71073
_diffrn_reflns_av_R_equivalents 0.0296
_diffrn_reflns_av_unetI/netI 0.0444
_diffrn_reflns_limit_h_max 11
_diffrn_reflns_limit_h_min -18
_diffrn_reflns_limit_k_max 14
_diffrn_reflns_limit_k_min -15
_diffrn_reflns_limit_l_max 6
_diffrn_reflns_limit_l_min -5
_diffrn_reflns_number 1776
_diffrn_reflns_theta_full 26.32
_diffrn_reflns_theta_max 29
_diffrn_reflns_theta_min 3.48
_exptl_absorpt_coefficient_mu 1.753
_exptl_absorpt_correction_T_max 0.887
_exptl_absorpt_correction_T_min 0.715
_exptl_absorpt_correction_type analytical
_exptl_absorpt_process_details
;
CrysAlisPro, Agilent Technologies,
Version 1.171.35.11 (release 16-05-2011 CrysAlis171 .NET)
(compiled May 16 2011,17:55:39)
Analytical numeric absorption correction using a multifaceted crystal
            model based on expressions derived by R.C. Clark & J.S. Reid.
(Clark, R. C. & Reid, J. S. (1995). Acta Cryst. A51, 887-897)
;
_exptl_crystal_colour colourless
_exptl_crystal_density_diffrn 1.801
_exptl_crystal_description rod
_exptl_crystal_F_000 404
_exptl_crystal_size_max 0.954
_exptl_crystal_size_mid 0.1417
_exptl_crystal_size_min 0.0921
_refine_diff_density_max 1.287
_refine_diff_density_min -0.495
_refine_diff_density_rms 0.114
_refine_ls_extinction_method none
_refine_ls_goodness_of_fit_ref 1.023
_refine_ls_hydrogen_treatment constr
_refine_ls_matrix_type full
_refine_ls_number_parameters 52
_refine_ls_number_reflns 848
_refine_ls_number_restraints 0
_refine_ls_restrained_S_all 1.023
_refine_ls_R_factor_all 0.0491
_refine_ls_R_factor_gt 0.0396
_refine_ls_shift/su_max 0
_refine_ls_shift/su_mean 0
_refine_ls_structure_factor_coef Fsqd
_refine_ls_weighting_details 'calc w=1/[\s^2^(Fo^2^)+(0.0487P)^2^+3.0839P] where P=(Fo^2^+2Fc^2^)/3'
_refine_ls_weighting_scheme calc
_refine_ls_wR_factor_gt 0.0953
_refine_ls_wR_factor_ref 0.1031
_reflns_number_gt 730
_reflns_number_total 848
_reflns_threshold_expression >2sigma(I)
_cod_data_source_file ic302011x_si_002_4.cif
_cod_data_source_block Compound3
_cod_database_code 4330764

loop_
_symmetry_equiv_pos_as_xyz
'x, y, z'
'-x, y, -z+1/2'
'x+1/2, y+1/2, z'
'-x+1/2, y+1/2, -z+1/2'
'-x, -y, -z'
'x, -y, z-1/2'
'-x+1/2, -y+1/2, -z'
'x+1/2, -y+1/2, z-1/2'

loop_
_atom_site_label
_atom_site_type_symbol
_atom_site_fract_x
_atom_site_fract_y
_atom_site_fract_z
_atom_site_U_iso_or_equiv
_atom_site_adp_type
_atom_site_occupancy
_atom_site_symmetry_multiplicity
_atom_site_calc_flag
_atom_site_refinement_flags
Mn1 Mn 0.0000 0.07798(5) 0.2500 0.0114(2) Uani 1 2 d S
O1 O 0.09798(16) 0.07036(18) -0.0347(4) 0.0129(4) Uani 1 1 d .
C1 C 0.1287(2) 0.1558(3) -0.1508(6) 0.0165(6) Uani 1 1 d .
O2 O 0.10023(17) 0.17680(18) -0.4161(4) 0.0166(5) Uani 1 1 d .
C2 C 0.2013(3) 0.2423(3) 0.0485(7) 0.0219(7) Uani 1 1 d .
H2 H 0.2230 0.2116 0.2445 0.026 Uiso 1 1 calc R
C3 C 0.1457(3) 0.3580(3) 0.0478(8) 0.0269(8) Uani 1 1 d .
H3A H 0.1262 0.3902 -0.1419 0.040 Uiso 1 1 calc R
H3B H 0.1921 0.4093 0.1803 0.040 Uiso 1 1 calc R
H3C H 0.0844 0.3463 0.1046 0.040 Uiso 1 1 calc R

loop_
_atom_site_aniso_label
_atom_site_aniso_U_11
_atom_site_aniso_U_22
_atom_site_aniso_U_33
_atom_site_aniso_U_23
_atom_site_aniso_U_13
_atom_site_aniso_U_12
Mn1 0.0121(3) 0.0146(4) 0.0069(3) 0.000 0.0017(2) 0.000
O1 0.0125(10) 0.0166(10) 0.0097(9) -0.0002(8) 0.0034(8) -0.0020(8)
C1 0.0156(14) 0.0215(16) 0.0129(13) -0.0009(12) 0.0051(11) -0.0075(12)
O2 0.0197(11) 0.0206(11) 0.0080(9) -0.0014(8) 0.0019(8) -0.0053(9)
C2 0.0228(17) 0.0270(18) 0.0147(14) -0.0033(13) 0.0039(13) -0.0088(14)
C3 0.0269(18) 0.0273(18) 0.0281(17) -0.0087(15) 0.0109(15) 0.0012(15)

loop_
_atom_type_symbol
_atom_type_description
_atom_type_scat_dispersion_real
_atom_type_scat_dispersion_imag
_atom_type_scat_source
C C 0.0033 0.0016 'International Tables Vol C Tables 4.2.6.8 and 6.1.1.4'
H H 0 0 'International Tables Vol C Tables 4.2.6.8 and 6.1.1.4'
O O 0.0106 0.006 'International Tables Vol C Tables 4.2.6.8 and 6.1.1.4'
Mn Mn 0.3368 0.7283 'International Tables Vol C Tables 4.2.6.8 and 6.1.1.4'

loop_
_geom_angle_atom_site_label_1
_geom_angle_atom_site_label_2
_geom_angle_atom_site_label_3
_geom_angle
_geom_angle_site_symmetry_1
_geom_angle_site_symmetry_3
O2 Mn1 O2 113.63(12) 1_556 2_554
O2 Mn1 O1 84.14(8) 1_556 2
O2 Mn1 O1 98.43(8) 2_554 2
O2 Mn1 O1 98.43(8) 1_556 .
O2 Mn1 O1 84.14(8) 2_554 .
O1 Mn1 O1 175.35(11) 2 .
O2 Mn1 O1 85.29(8) 1_556 6_556
O2 Mn1 O1 158.69(8) 2_554 6_556
O1 Mn1 O1 93.02(7) 2 6_556
O1 Mn1 O1 83.36(8) . 6_556
O2 Mn1 O1 158.69(8) 1_556 5
O2 Mn1 O1 85.29(8) 2_554 5
O1 Mn1 O1 83.36(8) 2 5
O1 Mn1 O1 93.02(7) . 5
O1 Mn1 O1 78.22(11) 6_556 5
O2 Mn1 Mn1 142.05(6) 1_556 5
O2 Mn1 Mn1 82.31(6) 2_554 5
O1 Mn1 Mn1 129.24(6) 2 5
O1 Mn1 Mn1 47.07(5) . 5
O1 Mn1 Mn1 76.53(6) 6_556 5
O1 Mn1 Mn1 45.95(5) 5 5
O2 Mn1 Mn1 82.31(6) 1_556 5_556
O2 Mn1 Mn1 142.05(6) 2_554 5_556
O1 Mn1 Mn1 47.07(5) 2 5_556
O1 Mn1 Mn1 129.24(6) . 5_556
O1 Mn1 Mn1 45.95(5) 6_556 5_556
O1 Mn1 Mn1 76.53(6) 5 5_556
Mn1 Mn1 Mn1 106.53(4) 5 5_556
C1 O1 Mn1 126.12(19) . .
C1 O1 Mn1 128.44(18) . 5
Mn1 O1 Mn1 86.98(7) . 5
O2 C1 O1 124.9(3) . .
O2 C1 C2 117.3(3) . .
O1 C1 C2 117.7(3) . .
C1 O2 Mn1 127.5(2) . 1_554
C1 C2 C2 108.6(3) . 7
C1 C2 C3 111.4(3) . .
C2 C2 C3 110.8(4) 7 .

loop_
_geom_bond_atom_site_label_1
_geom_bond_atom_site_label_2
_geom_bond_distance
_geom_bond_site_symmetry_2
Mn1 O2 2.113(2) 1_556
Mn1 O2 2.113(2) 2_554
Mn1 O1 2.197(2) 2
Mn1 O1 2.197(2) .
Mn1 O1 2.238(2) 6_556
Mn1 O1 2.238(2) 5
Mn1 Mn1 3.0526(8) 5
Mn1 Mn1 3.0526(8) 5_556
O1 C1 1.281(4) .
O1 Mn1 2.238(2) 5
C1 O2 1.259(3) .
C1 C2 1.531(4) .
O2 Mn1 2.113(2) 1_554
C2 C2 1.538(7) 7
C2 C3 1.547(5) .
